data_1518350
loop_
_publ_author_name
'Ivanova, B.'
'Spiteller, M.'

_publ_section_title
;
 Solid-state determination of hop bitter acids in beer by
 UV-MALDI-Orbitrap Mass spectrometry
;
_journal_issue 4
_journal_name_full 'Journal of Food Measurement and Characterization'
_journal_page_first 343
_journal_page_last 355
_journal_paper_doi 10.1007/s11694-014-9195-2
_journal_volume 8
_journal_year 2014
_chemical_formula_sum 'C11 H16 N6 O6'
_chemical_formula_weight 328.30
_chemical_name_systematic ?
_space_group_IT_number 2
_symmetry_cell_setting triclinic
_symmetry_space_group_name_Hall '-P 1'
_symmetry_space_group_name_H-M 'P -1'
_atom_sites_solution_hydrogens geom
_atom_sites_solution_primary direct
_atom_sites_solution_secondary difmap
_audit_creation_method SHELXL-97
_cell_angle_alpha 101.750(13)
_cell_angle_beta 101.632(13)
_cell_angle_gamma 97.841(13)
_cell_formula_units_Z 2
_cell_length_a 7.019(3)
_cell_length_b 8.246(4)
_cell_length_c 13.185(6)
_cell_measurement_temperature 300(2)
_cell_volume 719.2(6)
_computing_cell_refinement 'Bruker SAINT'
_computing_data_collection 'Bruker GIS'
_computing_data_reduction 'Bruker SAINT'
_computing_molecular_graphics 'Bruker APEX2'
_computing_structure_refinement 'SHELXL-97 (Sheldrick, 2008)'
_computing_structure_solution 'SHELXS-97 (Sheldrick, 2008)'
_diffrn_ambient_temperature 300(2)
_diffrn_measured_fraction_theta_full 0.969
_diffrn_measured_fraction_theta_max 0.969
_diffrn_measurement_device_type 'Bruker SMART X2S'
_diffrn_measurement_method '\w scans'
_diffrn_radiation_monochromator 'doubly curved silicon crystal'
_diffrn_radiation_source 'micro-focus sealed tube'
_diffrn_radiation_type MoK\a
_diffrn_radiation_wavelength 0.71073
_diffrn_reflns_av_R_equivalents 0.1008
_diffrn_reflns_av_sigmaI/netI 0.1712
_diffrn_reflns_limit_h_max 8
_diffrn_reflns_limit_h_min -8
_diffrn_reflns_limit_k_max 9
_diffrn_reflns_limit_k_min -9
_diffrn_reflns_limit_l_max 15
_diffrn_reflns_limit_l_min -15
_diffrn_reflns_number 6437
_diffrn_reflns_theta_full 25.11
_diffrn_reflns_theta_max 25.11
_diffrn_reflns_theta_min 2.69
_exptl_absorpt_coefficient_mu 0.125
_exptl_absorpt_correction_T_max 0.9864
_exptl_absorpt_correction_T_min 0.9611
_exptl_absorpt_correction_type multi-scan
_exptl_crystal_colour lilac
_exptl_crystal_density_diffrn 1.516
_exptl_crystal_density_method 'not measured'
_exptl_crystal_description plate
_exptl_crystal_F_000 344
_exptl_crystal_size_max 0.32
_exptl_crystal_size_mid 0.20
_exptl_crystal_size_min 0.11
_refine_diff_density_max 0.269
_refine_diff_density_min -0.293
_refine_diff_density_rms 0.066
_refine_ls_extinction_method none
_refine_ls_goodness_of_fit_ref 0.933
_refine_ls_hydrogen_treatment mixed
_refine_ls_matrix_type full
_refine_ls_number_parameters 224
_refine_ls_number_reflns 2492
_refine_ls_number_restraints 0
_refine_ls_restrained_S_all 0.933
_refine_ls_R_factor_all 0.1290
_refine_ls_R_factor_gt 0.0712
_refine_ls_shift/su_max 0.004
_refine_ls_shift/su_mean 0.000
_refine_ls_structure_factor_coef Fsqd
_refine_ls_weighting_details 'calc w=1/[\s^2^(Fo^2^)+(0.0000P)^2^+0.0000P] where P=(Fo^2^+2Fc^2^)/3'
_refine_ls_weighting_scheme calc
_refine_ls_wR_factor_gt 0.1600
_refine_ls_wR_factor_ref 0.1953
_reflns_number_gt 1418
_reflns_number_total 2492
_reflns_threshold_expression >2sigma(I)
_cod_data_source_file Struct-184.cif
_cod_data_source_block bi184
_cod_depositor_comments
;
The following automatic conversions were performed:

'_symmetry_cell_setting' value 'Triclinic' changed to 'triclinic'
according to the built-in table from CIF Core dictionary named
'cif_core.dic' version 2.4.1 from 2010-06-29.

Automatic conversion script
Id: cif_fix_values 2827 2014-09-09 07:05:25Z andrius 
;
_cod_original_cell_volume 719.1(5)
_cod_database_code 1518350

loop_
_symmetry_equiv_pos_as_xyz
'x, y, z'
'-x, -y, -z'

loop_
_atom_site_label
_atom_site_type_symbol
_atom_site_fract_x
_atom_site_fract_y
_atom_site_fract_z
_atom_site_U_iso_or_equiv
_atom_site_adp_type
_atom_site_occupancy
_atom_site_symmetry_multiplicity
_atom_site_calc_flag
_atom_site_refinement_flags
O1 O 0.3579(5) 0.6926(4) 0.1511(2) 0.0456(8) Uani 1 1 d .
O1S O 0.4580(6) 0.6407(5) 0.4104(2) 0.0451(9) Uani 1 1 d .
O2S O 0.6953(6) 0.6160(5) -0.0099(2) 0.0543(10) Uani 1 1 d .
O2 O 0.6591(4) 1.0966(4) 0.44505(18) 0.0393(8) Uani 1 1 d .
O3 O 0.5869(4) 1.1976(4) 0.09942(19) 0.0426(8) Uani 1 1 d .
N1 N 0.5101(5) 0.8990(4) 0.2969(2) 0.0292(8) Uani 1 1 d .
H1 H 0.4899 0.8306 0.3366 0.035 Uiso 1 1 calc R
O5 O 0.7453(5) 1.4087(4) 0.41213(19) 0.0478(9) Uani 1 1 d .
N2 N 0.4826(5) 0.9454(4) 0.1282(2) 0.0320(8) Uani 1 1 d .
H2 H 0.4494 0.9055 0.0603 0.038 Uiso 1 1 calc R
N3 N 0.8195(5) 0.6222(4) 0.2168(2) 0.0376(9) Uani 1 1 d .
H3 H 0.7748 0.5273 0.2288 0.045 Uiso 1 1 calc R
H4 H 0.7847 0.6401 0.1542 0.045 Uiso 1 1 calc R
C1 C 0.4455(6) 0.8361(5) 0.1896(3) 0.0327(10) Uani 1 1 d .
C2 C 0.6039(6) 1.0603(5) 0.3480(3) 0.0255(9) Uani 1 1 d .
C3 C 0.6231(6) 1.1770(5) 0.2796(3) 0.0279(9) Uani 1 1 d .
N4 N 0.6969(5) 1.3397(4) 0.3111(2) 0.0344(9) Uani 1 1 d .
C5 C 0.5681(5) 1.1137(5) 0.1640(3) 0.0282(9) Uani 1 1 d .
C6 C 0.9418(6) 0.7405(5) 0.2944(3) 0.0292(9) Uani 1 1 d .
C7 C 1.0109(5) 0.9047(5) 0.2767(3) 0.0277(9) Uani 1 1 d .
C8 C 0.9940(6) 0.9304(5) 0.1745(3) 0.0353(10) Uani 1 1 d .
H5 H 0.9443 0.8393 0.1161 0.042 Uiso 1 1 calc R
C9 C 1.0483(6) 1.0848(5) 0.1584(3) 0.0368(11) Uani 1 1 d .
H6 H 1.0338 1.0979 0.0890 0.044 Uiso 1 1 calc R
C10 C 1.1258(6) 1.2258(5) 0.2440(3) 0.0329(10) Uani 1 1 d .
N5 N 1.1768(6) 1.3801(5) 0.2274(3) 0.0478(10) Uani 1 1 d .
H8 H 1.2233 1.4653 0.2809 0.057 Uiso 1 1 calc R
H7 H 1.1628 1.3934 0.1635 0.057 Uiso 1 1 calc R
N6 N 0.9915(5) 0.7078(4) 0.3891(2) 0.0391(9) Uani 1 1 d .
H10 H 0.9444 0.6118 0.3989 0.047 Uiso 1 1 calc R
H9 H 1.0708 0.7825 0.4411 0.047 Uiso 1 1 calc R
C12 C 1.1464(6) 1.1990(5) 0.3467(3) 0.0322(10) Uani 1 1 d .
H11 H 1.1981 1.2895 0.4054 0.039 Uiso 1 1 calc R
C4 C 1.0919(6) 1.0427(5) 0.3623(3) 0.0350(10) Uani 1 1 d .
H12 H 1.1091 1.0280 0.4314 0.042 Uiso 1 1 calc R
H18 H 0.609(7) 0.656(6) -0.040(3) 0.049(15) Uiso 1 1 d .
H17 H 0.434(9) 0.687(8) 0.460(5) 0.10(3) Uiso 1 1 d .
H16 H 0.547(7) 0.583(7) 0.423(4) 0.070(19) Uiso 1 1 d .
H15 H 0.774(15) 0.499(14) -0.012(8) 0.31(6) Uiso 1 1 d .

loop_
_atom_site_aniso_label
_atom_site_aniso_U_11
_atom_site_aniso_U_22
_atom_site_aniso_U_33
_atom_site_aniso_U_23
_atom_site_aniso_U_13
_atom_site_aniso_U_12
O1 0.063(2) 0.0300(18) 0.0357(16) 0.0001(14) 0.0077(15) -0.0018(16)
O1S 0.068(2) 0.042(2) 0.0299(16) 0.0108(15) 0.0164(16) 0.0166(18)
O2S 0.075(3) 0.048(2) 0.0354(16) 0.0065(15) 0.0019(17) 0.016(2)
O2 0.0549(19) 0.0396(18) 0.0190(13) 0.0071(12) 0.0048(12) 0.0001(15)
O3 0.064(2) 0.0438(19) 0.0218(13) 0.0146(13) 0.0076(13) 0.0091(16)
N1 0.040(2) 0.0277(19) 0.0207(15) 0.0094(13) 0.0086(14) 0.0030(16)
O5 0.081(2) 0.0317(18) 0.0240(14) 0.0022(13) 0.0087(14) -0.0004(16)
N2 0.043(2) 0.035(2) 0.0162(14) 0.0042(14) 0.0060(14) 0.0042(17)
N3 0.052(2) 0.028(2) 0.0285(17) 0.0112(15) 0.0003(16) -0.0018(17)
C1 0.037(3) 0.034(3) 0.0242(19) 0.0009(18) 0.0048(18) 0.009(2)
C2 0.030(2) 0.029(2) 0.0184(17) 0.0052(15) 0.0057(15) 0.0089(18)
C3 0.030(2) 0.033(2) 0.0212(18) 0.0062(17) 0.0039(16) 0.0108(19)
N4 0.049(2) 0.030(2) 0.0232(16) 0.0069(14) 0.0060(15) 0.0091(17)
C5 0.033(2) 0.032(2) 0.0209(18) 0.0081(17) 0.0046(16) 0.0081(19)
C6 0.034(2) 0.029(2) 0.0276(19) 0.0087(17) 0.0093(17) 0.0099(19)
C7 0.028(2) 0.030(2) 0.0262(19) 0.0094(17) 0.0077(16) 0.0049(19)
C8 0.049(3) 0.030(2) 0.0226(18) 0.0017(17) 0.0066(18) 0.002(2)
C9 0.050(3) 0.041(3) 0.0196(18) 0.0059(18) 0.0101(18) 0.008(2)
C10 0.040(3) 0.029(2) 0.032(2) 0.0090(18) 0.0125(18) 0.007(2)
N5 0.073(3) 0.033(2) 0.0357(19) 0.0103(17) 0.0117(19) 0.002(2)
N6 0.050(2) 0.033(2) 0.0290(17) 0.0103(15) -0.0007(16) 0.0002(18)
C12 0.039(3) 0.028(2) 0.0245(18) 0.0005(17) 0.0037(17) 0.0008(19)
C4 0.045(3) 0.038(3) 0.0229(18) 0.0077(18) 0.0066(17) 0.010(2)

loop_
_atom_type_symbol
_atom_type_description
_atom_type_scat_dispersion_real
_atom_type_scat_dispersion_imag
_atom_type_scat_source
C C 0.0033 0.0016 'International Tables Vol C Tables 4.2.6.8 and 6.1.1.4'
H H 0.0000 0.0000 'International Tables Vol C Tables 4.2.6.8 and 6.1.1.4'
N N 0.0061 0.0033 'International Tables Vol C Tables 4.2.6.8 and 6.1.1.4'
O O 0.0106 0.0060 'International Tables Vol C Tables 4.2.6.8 and 6.1.1.4'

loop_
_geom_angle_atom_site_label_1
_geom_angle_atom_site_label_2
_geom_angle_atom_site_label_3
_geom_angle
H17 O1S H16 113(6)
H18 O2S H15 146(6)
C1 N1 C2 126.5(3)
C1 N1 H1 116.8
C2 N1 H1 116.8
C1 N2 C5 126.6(3)
C1 N2 H2 116.7
C5 N2 H2 116.7
C6 N3 H3 120.0
C6 N3 H4 120.0
H3 N3 H4 120.0
O1 C1 N2 122.1(3)
O1 C1 N1 122.1(4)
N2 C1 N1 115.8(4)
O2 C2 N1 118.9(4)
O2 C2 C3 125.4(4)
N1 C2 C3 115.7(3)
N4 C3 C2 126.4(3)
N4 C3 C5 113.8(4)
C2 C3 C5 119.7(4)
O5 N4 C3 118.4(3)
O3 C5 N2 119.3(3)
O3 C5 C3 125.4(4)
N2 C5 C3 115.3(3)
N6 C6 N3 118.0(4)
N6 C6 C7 121.3(3)
N3 C6 C7 120.6(3)
C8 C7 C4 117.7(4)
C8 C7 C6 121.6(3)
C4 C7 C6 120.7(3)
C9 C8 C7 121.4(4)
C9 C8 H5 119.3
C7 C8 H5 119.3
C8 C9 C10 121.5(4)
C8 C9 H6 119.3
C10 C9 H6 119.3
N5 C10 C12 121.7(4)
N5 C10 C9 121.2(4)
C12 C10 C9 117.0(4)
C10 N5 H8 120.0
C10 N5 H7 120.0
H8 N5 H7 120.0
C6 N6 H10 120.0
C6 N6 H9 120.0
H10 N6 H9 120.0
C4 C12 C10 121.1(4)
C4 C12 H11 119.4
C10 C12 H11 119.4
C12 C4 C7 121.2(4)
C12 C4 H12 119.4
C7 C4 H12 119.4

loop_
_geom_bond_atom_site_label_1
_geom_bond_atom_site_label_2
_geom_bond_distance
O1 C1 1.211(5)
O1S H17 0.75(6)
O1S H16 0.85(5)
O2S H18 0.81(4)
O2S H15 1.17(11)
O2 C2 1.221(4)
O3 C5 1.217(4)
N1 C1 1.363(4)
N1 C2 1.368(5)
N1 H1 0.8600
O5 N4 1.292(4)
N2 C1 1.361(5)
N2 C5 1.379(5)
N2 H2 0.8600
N3 C6 1.321(5)
N3 H3 0.8600
N3 H4 0.8600
C2 C3 1.458(6)
C3 N4 1.318(5)
C3 C5 1.458(5)
C6 N6 1.320(5)
C6 C7 1.455(5)
C7 C8 1.390(5)
C7 C4 1.391(5)
C8 C9 1.350(6)
C8 H5 0.9300
C9 C10 1.402(5)
C9 H6 0.9300
C10 N5 1.347(5)
C10 C12 1.399(5)
N5 H8 0.8600
N5 H7 0.8600
N6 H10 0.8600
N6 H9 0.8600
C12 C4 1.362(6)
C12 H11 0.9300
C4 H12 0.9300
